data_7034316
loop_
_publ_author_name
'Cepeda, Javier'
'P\'erez-Y\'a\~nez, Sonia'
'Beobide, Garikoitz'
'Castillo, Oscar'
'Garc\'ia, Jos\'e \'Angel'
'Lanchas, M\'onica'
'Luque, Antonio'

_publ_section_title
;
 Enhancing luminescence properties of
 lanthanide(iii)/pyrimidine-4,6-dicarboxylato system by solvent-free
 approach.
;
_journal_issue 15
_journal_name_full 'Dalton transactions (Cambridge, England : 2003)'
_journal_page_first 6972
_journal_page_last 6986
_journal_paper_doi 10.1039/c4dt03797a
_journal_volume 44
_journal_year 2015
_chemical_compound_source 'synthesis as described'
_chemical_formula_moiety 'C6 H4 N3 Nd O8'
_chemical_formula_structural 'C6 H4 N3 Nd O8'
_chemical_formula_sum 'C6 H4 N3 Nd O8'
_chemical_formula_weight 390.36
_chemical_name_systematic
Poly[aqua(nitrato-k2O,O')(mu4-pyrimidine-4,6-dicarboxylato-k2N,O:k2N',O':k2O,O'':kO''')neodymium(III)]
_space_group_IT_number 14
_symmetry_cell_setting monoclinic
_symmetry_Int_Tables_number 14
_symmetry_space_group_name_Hall '-P 2yn'
_symmetry_space_group_name_H-M 'P 1 21/n 1'
_atom_sites_solution_hydrogens geom
_atom_sites_solution_primary direct
_atom_sites_solution_secondary difmap
_audit_creation_method SHELXL97
_audit_update_record
;
2015-02-06 deposited with the CCDC.
2015-03-06 downloaded from the CCDC.
;
_cell_angle_alpha 90.00
_cell_angle_beta 96.8790(10)
_cell_angle_gamma 90.00
_cell_formula_units_Z 4
_cell_length_a 8.6320(2)
_cell_length_b 12.1470(3)
_cell_length_c 9.4520(2)
_cell_measurement_reflns_used 6236
_cell_measurement_temperature 100(2)
_cell_measurement_theta_max 27.06
_cell_measurement_theta_min 2.74
_cell_volume 983.94(4)
_computing_cell_refinement
;
CrysAlisPro, Agilent Technologies,
Version 1.171.35.15 (release 03-08-2011 CrysAlis171 .NET)
(compiled Aug  3 2011,13:03:54)
;
_computing_data_collection
;
CrysAlisPro, Agilent Technologies,
Version 1.171.35.15 (release 03-08-2011 CrysAlis171 .NET)
(compiled Aug  3 2011,13:03:54)
;
_computing_data_reduction
;
CrysAlisPro, Agilent Technologies,
Version 1.171.35.15 (release 03-08-2011 CrysAlis171 .NET)
(compiled Aug  3 2011,13:03:54)
;
_computing_molecular_graphics 'Ortep-3 (Farrugia, 1997)'
_computing_publication_material 'WinGX (Farrugia, 1999)'
_computing_structure_refinement 'SHELXL-97 (Sheldrick, 1997)'
_computing_structure_solution 'Sir92 (Altomare et al., 1993)'
_diffrn_ambient_temperature 100(2)
_diffrn_measured_fraction_theta_full 0.994
_diffrn_measured_fraction_theta_max 0.994
_diffrn_measurement_device_type 'SuperNova, Single source at offset), Eos'
_diffrn_measurement_method \w
_diffrn_radiation_monochromator mirror
_diffrn_radiation_source 'SuperNova (Mo) X-ray Source'
_diffrn_radiation_type MoK\a
_diffrn_radiation_wavelength 0.71073
_diffrn_reflns_av_R_equivalents 0.0323
_diffrn_reflns_av_unetI/netI 0.0383
_diffrn_reflns_limit_h_max 11
_diffrn_reflns_limit_h_min -11
_diffrn_reflns_limit_k_max 13
_diffrn_reflns_limit_k_min -15
_diffrn_reflns_limit_l_max 12
_diffrn_reflns_limit_l_min -12
_diffrn_reflns_number 6236
_diffrn_reflns_theta_full 27.06
_diffrn_reflns_theta_max 27.06
_diffrn_reflns_theta_min 2.74
_diffrn_standards_decay_% 0
_diffrn_standards_interval_count 0
_diffrn_standards_interval_time 0
_diffrn_standards_number 0
_exptl_absorpt_coefficient_mu 5.322
_exptl_absorpt_correction_T_max 0.820
_exptl_absorpt_correction_T_min 0.696
_exptl_absorpt_correction_type numerical
_exptl_absorpt_process_details
;
CrysAlisPro, Agilent Technologies,
Version 1.171.35.15 (release 03-08-2011 CrysAlis171 .NET)
(compiled Aug  3 2011,13:03:54)
Analytical numeric absorption correction using a multifaceted crystal
model based on expressions derived by R.C. Clark & J.S. Reid.
(Clark, R. C. & Reid, J. S. (1995). Acta Cryst. A51, 887-897)
;
_exptl_crystal_colour colourless
_exptl_crystal_density_diffrn 2.635
_exptl_crystal_density_meas 2.64(1)
_exptl_crystal_density_method flotation
_exptl_crystal_description rectangular
_exptl_crystal_F_000 740
_exptl_crystal_preparation 'Magnetic properties'
_exptl_crystal_size_max 0.08
_exptl_crystal_size_mid 0.06
_exptl_crystal_size_min 0.04
_refine_diff_density_max 0.754
_refine_diff_density_min -0.689
_refine_diff_density_rms 0.139
_refine_ls_extinction_method none
_refine_ls_goodness_of_fit_ref 1.026
_refine_ls_hydrogen_treatment constr
_refine_ls_matrix_type full
_refine_ls_number_parameters 163
_refine_ls_number_reflns 2147
_refine_ls_number_restraints 0
_refine_ls_restrained_S_all 1.026
_refine_ls_R_factor_all 0.0325
_refine_ls_R_factor_gt 0.0238
_refine_ls_shift/su_max 0.001
_refine_ls_shift/su_mean 0.000
_refine_ls_structure_factor_coef Fsqd
_refine_ls_weighting_details 'calc w=1/[\s^2^(Fo^2^)+(0.0171P)^2^+0.0000P] where P=(Fo^2^+2Fc^2^)/3'
_refine_ls_weighting_scheme calc
_refine_ls_wR_factor_gt 0.0426
_refine_ls_wR_factor_ref 0.0446
_reflns_number_gt 1858
_reflns_number_total 2147
_reflns_threshold_expression >2sigma(I)
_cod_data_source_file c4dt03797a2.cif
_cod_data_source_block 1-Nd
_cod_depositor_comments 'Adding full bibliography for 7034314--7034317.cif.'
_cod_original_sg_symbol_H-M 'P 21/n'
_cod_database_code 7034316
_cell_oxdiff_twin_number 2

loop_
_symmetry_equiv_pos_as_xyz
'x, y, z'
'-x+1/2, y+1/2, -z+1/2'
'-x, -y, -z'
'x-1/2, -y-1/2, z-1/2'

loop_
_atom_site_label
_atom_site_type_symbol
_atom_site_fract_x
_atom_site_fract_y
_atom_site_fract_z
_atom_site_U_iso_or_equiv
_atom_site_adp_type
_atom_site_occupancy
_atom_site_symmetry_multiplicity
_atom_site_calc_flag
_atom_site_refinement_flags
Nd1 Nd 0.36344(2) 0.637518(16) 0.901876(18) 0.00642(6) Uani 1 1 d .
N11 N 0.2396(4) 0.6646(2) 1.1531(3) 0.0090(7) Uani 1 1 d .
C12 C 0.1333(4) 0.7347(3) 1.1898(4) 0.0102(8) Uani 1 1 d .
H12 H 0.0721 0.7708 1.1164 0.012 Uiso 1 1 calc R
N13 N 0.1065(3) 0.7580(2) 1.3229(3) 0.0092(7) Uani 1 1 d .
C14 C 0.2034(4) 0.7120(3) 1.4276(3) 0.0083(7) Uani 1 1 d .
C15 C 0.3143(4) 0.6359(3) 1.4020(3) 0.0084(7) Uani 1 1 d .
H15 H 0.3795 0.6032 1.4756 0.010 Uiso 1 1 calc R
C16 C 0.3235(4) 0.6108(3) 1.2603(3) 0.0072(7) Uani 1 1 d .
C17 C 0.4224(4) 0.5196(3) 1.2153(4) 0.0096(8) Uani 1 1 d .
O171 O 0.3952(3) 0.4909(2) 1.0841(2) 0.0098(5) Uani 1 1 d .
O172 O 0.5229(3) 0.4740(2) 1.3001(2) 0.0130(6) Uani 1 1 d .
C18 C 0.1778(4) 0.7465(3) 1.5781(3) 0.0067(7) Uani 1 1 d .
O181 O 0.0565(3) 0.7988(2) 1.5918(2) 0.0094(5) Uani 1 1 d .
O182 O 0.2819(3) 0.7183(2) 1.6748(2) 0.0095(5) Uani 1 1 d .
O21 O 0.0584(3) 0.6374(2) 0.8646(3) 0.0183(6) Uani 1 1 d .
N22 N 0.0495(4) 0.5576(3) 0.7788(3) 0.0167(8) Uani 1 1 d .
O23 O 0.1711(3) 0.4976(2) 0.7786(3) 0.0190(6) Uani 1 1 d .
O24 O -0.0684(4) 0.5392(3) 0.6967(3) 0.0294(8) Uani 1 1 d .
O1W O 0.3090(3) 0.8359(2) 0.9418(2) 0.0137(6) Uani 1 1 d .
H11W H 0.3111 0.8804 0.8716 0.021 Uiso 1 1 d .
H12W H 0.3395 0.8758 1.0147 0.021 Uiso 1 1 d .

loop_
_atom_site_aniso_label
_atom_site_aniso_U_11
_atom_site_aniso_U_22
_atom_site_aniso_U_33
_atom_site_aniso_U_23
_atom_site_aniso_U_13
_atom_site_aniso_U_12
Nd1 0.00635(10) 0.00736(10) 0.00546(10) -0.00013(8) 0.00025(7) -0.00023(9)
N11 0.0066(16) 0.0098(17) 0.0106(15) 0.0024(12) 0.0013(12) 0.0005(13)
C12 0.0072(19) 0.011(2) 0.0124(19) 0.0039(15) 0.0001(14) 0.0009(15)
N13 0.0085(16) 0.0100(17) 0.0096(16) -0.0023(12) 0.0032(12) -0.0024(13)
C14 0.0075(18) 0.0111(19) 0.0063(17) 0.0003(14) 0.0006(14) -0.0023(15)
C15 0.0066(17) 0.0120(19) 0.0062(17) 0.0034(15) -0.0009(13) -0.0019(16)
C16 0.0057(18) 0.007(2) 0.0089(17) 0.0000(13) 0.0008(13) -0.0024(14)
C17 0.0113(19) 0.0086(19) 0.0094(18) 0.0021(15) 0.0024(14) -0.0024(16)
O171 0.0118(14) 0.0092(14) 0.0089(12) 0.0003(10) 0.0031(10) -0.0018(11)
O172 0.0150(15) 0.0142(15) 0.0096(13) -0.0012(11) 0.0002(11) 0.0054(12)
C18 0.0078(19) 0.0066(18) 0.0060(18) 0.0005(14) 0.0025(14) -0.0003(15)
O181 0.0089(14) 0.0116(14) 0.0075(12) -0.0017(10) 0.0004(10) 0.0039(11)
O182 0.0103(14) 0.0125(14) 0.0052(12) 0.0004(10) -0.0009(10) 0.0014(11)
O21 0.0131(14) 0.0238(16) 0.0180(14) -0.0040(13) 0.0015(11) -0.0011(13)
N22 0.0136(18) 0.024(2) 0.0120(17) 0.0073(14) -0.0012(14) -0.0080(16)
O23 0.0163(16) 0.0179(16) 0.0225(15) -0.0053(12) 0.0007(12) -0.0046(13)
O24 0.0249(18) 0.035(2) 0.0243(16) 0.0073(14) -0.0127(13) -0.0184(16)
O1W 0.0216(16) 0.0092(14) 0.0093(13) 0.0017(10) -0.0016(11) 0.0009(11)

loop_
_atom_type_symbol
_atom_type_description
_atom_type_scat_dispersion_real
_atom_type_scat_dispersion_imag
_atom_type_scat_source
C C 0.0033 0.0016 'International Tables Vol C Tables 4.2.6.8 and 6.1.1.4'
H H 0.0000 0.0000 'International Tables Vol C Tables 4.2.6.8 and 6.1.1.4'
N N 0.0061 0.0033 'International Tables Vol C Tables 4.2.6.8 and 6.1.1.4'
O O 0.0106 0.0060 'International Tables Vol C Tables 4.2.6.8 and 6.1.1.4'
Nd Nd -0.1943 3.0179 'International Tables Vol C Tables 4.2.6.8 and 6.1.1.4'

loop_
_geom_angle_atom_site_label_1
_geom_angle_atom_site_label_2
_geom_angle_atom_site_label_3
_geom_angle
_geom_angle_site_symmetry_1
_geom_angle_site_symmetry_3
O182 Nd1 O181 129.54(8) 1_554 4_675
O182 Nd1 O171 156.82(8) 1_554 .
O181 Nd1 O171 72.82(8) 4_675 .
O182 Nd1 O1W 72.42(8) 1_554 .
O181 Nd1 O1W 72.84(9) 4_675 .
O171 Nd1 O1W 126.77(7) . .
O182 Nd1 O23 76.02(9) 1_554 .
O181 Nd1 O23 154.20(8) 4_675 .
O171 Nd1 O23 81.40(8) . .
O1W Nd1 O23 125.98(9) . .
O182 Nd1 O171 116.21(7) 1_554 3_667
O181 Nd1 O171 71.18(8) 4_675 3_667
O171 Nd1 O171 60.62(8) . 3_667
O1W Nd1 O171 137.62(8) . 3_667
O23 Nd1 O171 95.58(8) . 3_667
O182 Nd1 O21 72.27(8) 1_554 .
O181 Nd1 O21 133.76(8) 4_675 .
O171 Nd1 O21 96.85(8) . .
O1W Nd1 O21 79.39(9) . .
O23 Nd1 O21 49.43(8) . .
O171 Nd1 O21 142.79(8) 3_667 .
O182 Nd1 O172 69.78(8) 1_554 3_667
O181 Nd1 O172 114.79(8) 4_675 3_667
O171 Nd1 O172 96.62(8) . 3_667
O1W Nd1 O172 134.65(7) . 3_667
O23 Nd1 O172 66.70(8) . 3_667
O171 Nd1 O172 50.11(7) 3_667 3_667
O21 Nd1 O172 111.09(8) . 3_667
O182 Nd1 N13 72.92(9) 1_554 4_675
O181 Nd1 N13 63.67(8) 4_675 4_675
O171 Nd1 N13 121.28(9) . 4_675
O1W Nd1 N13 75.42(9) . 4_675
O23 Nd1 N13 133.35(8) . 4_675
O171 Nd1 N13 69.03(8) 3_667 4_675
O21 Nd1 N13 141.75(9) . 4_675
O172 Nd1 N13 70.30(8) 3_667 4_675
O182 Nd1 N11 128.77(9) 1_554 .
O181 Nd1 N11 67.97(8) 4_675 .
O171 Nd1 N11 60.26(8) . .
O1W Nd1 N11 69.66(8) . .
O23 Nd1 N11 100.09(8) . .
O171 Nd1 N11 115.01(8) 3_667 .
O21 Nd1 N11 68.00(8) . .
O172 Nd1 N11 155.69(8) 3_667 .
N13 Nd1 N11 126.50(9) 4_675 .
O182 Nd1 C17 93.37(9) 1_554 3_667
O181 Nd1 C17 94.47(9) 4_675 3_667
O171 Nd1 C17 76.96(9) . 3_667
O1W Nd1 C17 144.77(9) . 3_667
O23 Nd1 C17 78.56(9) . 3_667
O171 Nd1 C17 25.60(8) 3_667 3_667
O21 Nd1 C17 127.78(9) . 3_667
O172 Nd1 C17 24.67(9) 3_667 3_667
N13 Nd1 C17 69.55(9) 4_675 3_667
N11 Nd1 C17 136.68(9) . 3_667
O182 Nd1 N22 68.09(8) 1_554 .
O181 Nd1 N22 154.79(8) 4_675 .
O171 Nd1 N22 93.27(9) . .
O1W Nd1 N22 101.23(9) . .
O23 Nd1 N22 25.23(9) . .
O171 Nd1 N22 120.76(9) 3_667 .
O21 Nd1 N22 24.94(8) . .
O172 Nd1 N22 87.12(8) 3_667 .
N13 Nd1 N22 139.79(8) 4_675 .
N11 Nd1 N22 86.92(9) . .
C17 Nd1 N22 102.89(10) 3_667 .
C12 N11 C16 116.2(3) . .
C12 N11 Nd1 131.1(2) . .
C16 N11 Nd1 111.4(2) . .
N11 C12 N13 125.8(3) . .
N11 C12 H12 117.1 . .
N13 C12 H12 117.1 . .
C12 N13 C14 116.4(3) . .
C12 N13 Nd1 127.0(2) . 4_576
C14 N13 Nd1 116.1(2) . 4_576
N13 C14 C15 122.5(3) . .
N13 C14 C18 115.3(3) . .
C15 C14 C18 122.1(3) . .
C14 C15 C16 116.2(3) . .
C14 C15 H15 121.9 . .
C16 C15 H15 121.9 . .
N11 C16 C15 122.3(3) . .
N11 C16 C17 115.0(3) . .
C15 C16 C17 122.7(3) . .
O172 C17 O171 122.5(3) . .
O172 C17 C16 121.9(3) . .
O171 C17 C16 115.6(3) . .
O172 C17 Nd1 62.26(18) . 3_667
O171 C17 Nd1 60.92(18) . 3_667
C16 C17 Nd1 171.6(2) . 3_667
C17 O171 Nd1 118.1(2) . .
C17 O171 Nd1 93.5(2) . 3_667
Nd1 O171 Nd1 119.38(8) . 3_667
C17 O172 Nd1 93.1(2) . 3_667
O181 C18 O182 127.1(3) . .
O181 C18 C14 117.0(3) . .
O182 C18 C14 115.8(3) . .
C18 O181 Nd1 126.7(2) . 4_576
C18 O182 Nd1 151.4(2) . 1_556
O24 N22 O21 122.0(4) . .
O24 N22 O23 121.0(3) . .
O21 N22 O23 116.9(3) . .
O24 N22 Nd1 162.7(2) . .
O21 N22 Nd1 61.03(18) . .
O23 N22 Nd1 58.53(18) . .
N22 O21 Nd1 94.0(2) . .
N22 O23 Nd1 96.2(2) . .
Nd1 O1W H11W 118.0 . .
Nd1 O1W H12W 128.5 . .
H11W O1W H12W 103.5 . .

loop_
_geom_bond_atom_site_label_1
_geom_bond_atom_site_label_2
_geom_bond_distance
_geom_bond_site_symmetry_2
Nd1 O182 2.388(2) 1_554
Nd1 O181 2.425(2) 4_675
Nd1 O171 2.470(2) .
Nd1 O1W 2.493(2) .
Nd1 O23 2.558(3) .
Nd1 O171 2.594(2) 3_667
Nd1 O21 2.614(3) .
Nd1 O172 2.626(2) 3_667
Nd1 N13 2.636(3) 4_675
Nd1 N11 2.738(3) .
Nd1 C17 2.962(4) 3_667
Nd1 N22 2.981(3) .
N11 C12 1.328(4) .
N11 C16 1.343(4) .
C12 N13 1.336(4) .
C12 H12 0.9300 .
N13 C14 1.339(5) .
N13 Nd1 2.636(3) 4_576
C14 C15 1.373(5) .
C14 C18 1.525(4) .
C15 C16 1.386(4) .
C15 H15 0.9300 .
C16 C17 1.491(5) .
C17 O172 1.238(4) .
C17 O171 1.283(4) .
C17 Nd1 2.962(4) 3_667
O171 Nd1 2.594(2) 3_667
O172 Nd1 2.626(2) 3_667
C18 O181 1.245(4) .
C18 O182 1.250(4) .
O181 Nd1 2.425(2) 4_576
O182 Nd1 2.388(2) 1_556
N22 O24 1.224(4) .
N22 O21 1.260(4) .
N22 O23 1.278(4) .
O1W H11W 0.8575 .
O1W H12W 0.8576 .

loop_
_geom_hbond_atom_site_label_D
_geom_hbond_atom_site_label_H
_geom_hbond_atom_site_label_A
_geom_hbond_distance_DH
_geom_hbond_distance_HA
_geom_hbond_distance_DA
_geom_hbond_angle_DHA
_geom_hbond_site_symmetry_A
O1W H11W O23 0.86 2.03 2.883(3) 173.5 2_556
O1W H12W O24 0.86 2.08 2.935(4) 174.1 4_676

loop_
_cell_oxdiff_twin_id
_cell_oxdiff_twin_matrix_11
_cell_oxdiff_twin_matrix_12
_cell_oxdiff_twin_matrix_13
_cell_oxdiff_twin_matrix_21
_cell_oxdiff_twin_matrix_22
_cell_oxdiff_twin_matrix_23
_cell_oxdiff_twin_matrix_31
_cell_oxdiff_twin_matrix_32
_cell_oxdiff_twin_matrix_33
1 1.0000 0.0000 0.0000 0.0000 1.0000 0.0000 0.0000 0.0000 1.0000
2 -0.9490 0.2342 -0.0447 0.4744 0.9404 0.1403 0.0806 0.0366 -0.9880

loop_
_diffrn_oxdiff_twin_id
_diffrn_oxdiff_twin_ratio
_diffrn_oxdiff_twin_reflns_isolated
_diffrn_oxdiff_twin_reflns_overlapped
1 0.8696 6464 128
2 0.1304 6382 128
